data_2210808
loop_
_publ_author_name
'Schmidt, Gregory R.'
'Reynard, Jacqueline'
'Yang, Hexiong'
'Robert T. Downs'

_publ_section_title
;
Tychite, Na~6~Mg~2~(SO~4~)(CO~3~)~4~: structure analysis and Raman spectroscopic
data
;
_journal_coeditor_code WM2032
_journal_issue 10
_journal_name_full 'Acta Crystallographica, Section E'
_journal_page_first i207
_journal_page_last i209
_journal_paper_doi 10.1107/S160053680603491X
_journal_volume 62
_journal_year 2006
_chemical_formula_iupac 'Na6 Mg2 (S O4) (C O3)4'
_chemical_formula_structural 'Na6 Mg2 (S O4) (C O3)4'
_chemical_formula_sum 'C4 Mg2 Na6 O16 S'
_chemical_formula_weight 522.66
_chemical_name_common Tychite
_chemical_name_systematic
;
hexasodium dimagnesium sulfate tetracarbonate
;
_space_group_IT_number 203
_symmetry_cell_setting cubic
_symmetry_space_group_name_Hall '-F 2uv 2vw 3'
_symmetry_space_group_name_H-M 'F d -3 :2'
_atom_sites_solution_primary direct
_atom_sites_solution_secondary difmap
_audit_creation_method SHELXL-97
_cell_angle_alpha 90.00
_cell_angle_beta 90.00
_cell_angle_gamma 90.00
_cell_formula_units_Z 8
_cell_length_a 13.9038(2)
_cell_length_b 13.9038(2)
_cell_length_c 13.9038(2)
_cell_measurement_reflns_used 3000
_cell_measurement_temperature 298(2)
_cell_measurement_theta_max 36.6
_cell_measurement_theta_min 2.5
_cell_volume 2687.82(7)
_computing_cell_refinement 'SAINT (Bruker, 2005)'
_computing_data_collection 'SMART (Bruker, 2003)'
_computing_data_reduction SAINT
_computing_molecular_graphics 'XtalDraw (Downs & Hall-Wallace, 2003)'
_computing_publication_material 'SHELXTL (Bruker, 1997'
_computing_structure_refinement 'SHELXL97 (Sheldrick, 1997)'
_computing_structure_solution 'SHELXS97 (Sheldrick, 1997)'
_diffrn_ambient_temperature 298(2)
_diffrn_measured_fraction_theta_full 1.000
_diffrn_measured_fraction_theta_max 1.000
_diffrn_measurement_device_type 'Bruker SMART APEX-II CCD'
_diffrn_measurement_method '\f and \w'
_diffrn_radiation_monochromator graphite
_diffrn_radiation_source 'fine-focus sealed tube'
_diffrn_radiation_type MoK\a
_diffrn_radiation_wavelength 0.71073
_diffrn_reflns_av_R_equivalents 0.0336
_diffrn_reflns_av_sigmaI/netI 0.0124
_diffrn_reflns_limit_h_max 23
_diffrn_reflns_limit_h_min -23
_diffrn_reflns_limit_k_max 15
_diffrn_reflns_limit_k_min -14
_diffrn_reflns_limit_l_max 23
_diffrn_reflns_limit_l_min -23
_diffrn_reflns_number 12979
_diffrn_reflns_theta_full 36.59
_diffrn_reflns_theta_max 36.59
_diffrn_reflns_theta_min 2.54
_diffrn_standards_number 0
_exptl_absorpt_coefficient_mu 0.632
_exptl_absorpt_correction_T_max 0.951
_exptl_absorpt_correction_T_min 0.939
_exptl_absorpt_correction_type multi-scan
_exptl_absorpt_process_details '(SADABS; Sheldrick, 2005)'
_exptl_crystal_colour colourless
_exptl_crystal_density_diffrn 2.583
_exptl_crystal_density_method 'not measured'
_exptl_crystal_description block
_exptl_crystal_F_000 2064
_exptl_crystal_size_max 0.10
_exptl_crystal_size_mid 0.10
_exptl_crystal_size_min 0.08
_refine_diff_density_max 0.414
_refine_diff_density_min -0.393
_refine_ls_extinction_coef none
_refine_ls_extinction_expression Fc^*^=kFc[1+0.001xFc^2^\l^3^/sin(2\q)]^-1/4^
_refine_ls_extinction_method SHELXL97
_refine_ls_goodness_of_fit_ref 1.008
_refine_ls_matrix_type full
_refine_ls_number_parameters 24
_refine_ls_number_reflns 570
_refine_ls_number_restraints 0
_refine_ls_restrained_S_all 1.008
_refine_ls_R_factor_all 0.0280
_refine_ls_R_factor_gt 0.0233
_refine_ls_shift/su_max 0.000
_refine_ls_shift/su_mean 0.000
_refine_ls_structure_factor_coef Fsqd
_refine_ls_weighting_details 'w=1/[\s^2^(Fo^2^)+(0.0575P)^2^] where P=(Fo^2^+2Fc^2^)/3'
_refine_ls_weighting_scheme calc
_refine_ls_wR_factor_gt 0.0718
_refine_ls_wR_factor_ref 0.0762
_reflns_number_gt 505
_reflns_number_total 570
_reflns_threshold_expression I>2\s(I)
_cod_data_source_file wm2032.cif
_cod_original_sg_symbol_Hall '-F 2uv 2vw'
_cod_original_sg_symbol_H-M 'F d -3'
_cod_database_code 2210808

loop_
_symmetry_equiv_pos_as_xyz
'x, y, z'
'-x+1/4, -y+1/4, z'
'-x+1/4, y, -z+1/4'
'x, -y+1/4, -z+1/4'
'z, x, y'
'z, -x+1/4, -y+1/4'
'-z+1/4, -x+1/4, y'
'-z+1/4, x, -y+1/4'
'y, z, x'
'-y+1/4, z, -x+1/4'
'y, -z+1/4, -x+1/4'
'-y+1/4, -z+1/4, x'
'x, y+1/2, z+1/2'
'-x+1/4, -y+3/4, z+1/2'
'-x+1/4, y+1/2, -z+3/4'
'x, -y+3/4, -z+3/4'
'z, x+1/2, y+1/2'
'z, -x+3/4, -y+3/4'
'-z+1/4, -x+3/4, y+1/2'
'-z+1/4, x+1/2, -y+3/4'
'y, z+1/2, x+1/2'
'-y+1/4, z+1/2, -x+3/4'
'y, -z+3/4, -x+3/4'
'-y+1/4, -z+3/4, x+1/2'
'x+1/2, y, z+1/2'
'-x+3/4, -y+1/4, z+1/2'
'-x+3/4, y, -z+3/4'
'x+1/2, -y+1/4, -z+3/4'
'z+1/2, x, y+1/2'
'z+1/2, -x+1/4, -y+3/4'
'-z+3/4, -x+1/4, y+1/2'
'-z+3/4, x, -y+3/4'
'y+1/2, z, x+1/2'
'-y+3/4, z, -x+3/4'
'y+1/2, -z+1/4, -x+3/4'
'-y+3/4, -z+1/4, x+1/2'
'x+1/2, y+1/2, z'
'-x+3/4, -y+3/4, z'
'-x+3/4, y+1/2, -z+1/4'
'x+1/2, -y+3/4, -z+1/4'
'z+1/2, x+1/2, y'
'z+1/2, -x+3/4, -y+1/4'
'-z+3/4, -x+3/4, y'
'-z+3/4, x+1/2, -y+1/4'
'y+1/2, z+1/2, x'
'-y+3/4, z+1/2, -x+1/4'
'y+1/2, -z+3/4, -x+1/4'
'-y+3/4, -z+3/4, x'
'-x, -y, -z'
'x-1/4, y-1/4, -z'
'x-1/4, -y, z-1/4'
'-x, y-1/4, z-1/4'
'-z, -x, -y'
'-z, x-1/4, y-1/4'
'z-1/4, x-1/4, -y'
'z-1/4, -x, y-1/4'
'-y, -z, -x'
'y-1/4, -z, x-1/4'
'-y, z-1/4, x-1/4'
'y-1/4, z-1/4, -x'
'-x, -y+1/2, -z+1/2'
'x-1/4, y+1/4, -z+1/2'
'x-1/4, -y+1/2, z+1/4'
'-x, y+1/4, z+1/4'
'-z, -x+1/2, -y+1/2'
'-z, x+1/4, y+1/4'
'z-1/4, x+1/4, -y+1/2'
'z-1/4, -x+1/2, y+1/4'
'-y, -z+1/2, -x+1/2'
'y-1/4, -z+1/2, x+1/4'
'-y, z+1/4, x+1/4'
'y-1/4, z+1/4, -x+1/2'
'-x+1/2, -y, -z+1/2'
'x+1/4, y-1/4, -z+1/2'
'x+1/4, -y, z+1/4'
'-x+1/2, y-1/4, z+1/4'
'-z+1/2, -x, -y+1/2'
'-z+1/2, x-1/4, y+1/4'
'z+1/4, x-1/4, -y+1/2'
'z+1/4, -x, y+1/4'
'-y+1/2, -z, -x+1/2'
'y+1/4, -z, x+1/4'
'-y+1/2, z-1/4, x+1/4'
'y+1/4, z-1/4, -x+1/2'
'-x+1/2, -y+1/2, -z'
'x+1/4, y+1/4, -z'
'x+1/4, -y+1/2, z-1/4'
'-x+1/2, y+1/4, z-1/4'
'-z+1/2, -x+1/2, -y'
'-z+1/2, x+1/4, y-1/4'
'z+1/4, x+1/4, -y'
'z+1/4, -x+1/2, y-1/4'
'-y+1/2, -z+1/2, -x'
'y+1/4, -z+1/2, x-1/4'
'-y+1/2, z+1/4, x-1/4'
'y+1/4, z+1/4, -x'

loop_
_atom_site_type_symbol
_atom_site_label
_atom_site_fract_x
_atom_site_fract_y
_atom_site_fract_z
_atom_site_U_iso_or_equiv
_atom_site_adp_type
_atom_site_calc_flag
_atom_site_refinement_flags
_atom_site_occupancy
S S 0.1250 0.1250 0.1250 0.01191(15) Uani d S 1
Mg Mg 1.0000 0.5000 0.0000 0.00903(15) Uani d S 1
C C 1.03207(5) 0.71793(5) 0.03207(5) 0.0087(2) Uani d S 1
Na Na 0.34379(4) 0.1250 0.1250 0.01915(16) Uani d S 1
O O1 0.26626(4) 0.22529(4) 0.35333(4) 0.01226(14) Uani d . 1
O O2 0.06362(4) 0.06362(4) 0.06362(4) 0.0195(2) Uani d S 1

loop_
_atom_site_aniso_label
_atom_site_aniso_U_11
_atom_site_aniso_U_22
_atom_site_aniso_U_33
_atom_site_aniso_U_12
_atom_site_aniso_U_13
_atom_site_aniso_U_23
S 0.01191(15) 0.01191(15) 0.01191(15) 0.000 0.000 0.000
Mg 0.00903(15) 0.00903(15) 0.00903(15) -0.00030(11) -0.00030(11) -0.00030(11)
C 0.0087(2) 0.0087(2) 0.0087(2) -0.00005(19) 0.00005(19) -0.00005(19)
Na 0.0139(2) 0.0229(3) 0.0206(3) 0.000 0.000 -0.00774(17)
O1 0.0149(2) 0.0117(2) 0.0102(2) -0.00012(16) 0.00191(16) 0.00302(16)
O2 0.0195(2) 0.0195(2) 0.0195(2) -0.00351(18) -0.00351(18) -0.00351(18)

loop_
_atom_type_symbol
_atom_type_description
_atom_type_scat_dispersion_real
_atom_type_scat_dispersion_imag
_atom_type_scat_source
C C 0.0033 0.0016 'International Tables Vol C Tables 4.2.6.8 and 6.1.1.4'
O O 0.0106 0.0060 'International Tables Vol C Tables 4.2.6.8 and 6.1.1.4'
Na Na 0.0362 0.0249 'International Tables Vol C Tables 4.2.6.8 and 6.1.1.4'
Mg Mg 0.0486 0.0363 'International Tables Vol C Tables 4.2.6.8 and 6.1.1.4'
S S 0.1246 0.1234 'International Tables Vol C Tables 4.2.6.8 and 6.1.1.4'

loop_
_geom_angle_atom_site_label_1
_geom_angle_atom_site_label_2
_geom_angle_atom_site_label_3
_geom_angle_site_symmetry_1
_geom_angle_site_symmetry_3
_geom_angle
O2 S O2 2 . 109.5
O2 S O2 2 3 109.5
O2 S O2 . 3 109.5
O2 S O2 2 4 109.5
O2 S O2 . 4 109.5
O2 S O2 3 4 109.5
O1 Mg O1 90_655 58_665 94.20(2)
O1 Mg O1 90_655 62_655 94.20(2)
O1 Mg O1 58_665 62_655 94.20(2)
O1 Mg O1 90_655 14_654 85.80(2)
O1 Mg O1 58_665 14_654 85.80(2)
O1 Mg O1 62_655 14_654 180.00(3)
O1 Mg O1 90_655 10_655 85.80(2)
O1 Mg O1 58_665 10_655 180.00(3)
O1 Mg O1 62_655 10_655 85.80(2)
O1 Mg O1 14_654 10_655 94.20(2)
O1 Mg O1 90_655 42 180.0
O1 Mg O1 58_665 42 85.80(2)
O1 Mg O1 62_655 42 85.80(2)
O1 Mg O1 14_654 42 94.20(2)
O1 Mg O1 10_655 42 94.20(2)
O1 C O1 56_665 51_665 119.993(2)
O1 C O1 56_665 58_665 119.993(2)
O1 C O1 51_665 58_665 119.993(2)
O1 Na O1 84 94 80.27(3)
O1 Na O1 84 5 72.25(2)
O1 Na O1 94 5 102.758(16)
O1 Na O1 84 6 102.757(16)
O1 Na O1 94 6 72.25(2)
O1 Na O1 5 6 173.70(3)
O1 Na O2 84 2 158.180(15)
O1 Na O2 94 2 114.24(3)
O1 Na O2 5 2 88.136(16)
O1 Na O2 6 2 97.396(17)
O1 Na O2 84 3 114.24(3)
O1 Na O2 94 3 158.180(15)
O1 Na O2 5 3 97.396(17)
O1 Na O2 6 3 88.136(16)
O2 Na O2 2 3 57.75(5)
C O1 Mg 75_465 14_655 132.27(5)
C O1 Na 75_465 78 117.29(3)
Mg O1 Na 14_655 78 94.096(19)
C O1 Na 75_465 9 116.85(6)
Mg O1 Na 14_655 9 93.49(2)
Na O1 Na 78 9 94.57(2)
S O2 Na . 10 96.39(2)
S O2 Na . 2 96.39(2)
Na O2 Na 10 2 118.778(9)
S O2 Na . 6 96.39(2)
Na O2 Na 10 6 118.778(9)
Na O2 Na 2 6 118.778(9)

loop_
_geom_bond_atom_site_label_1
_geom_bond_atom_site_label_2
_geom_bond_site_symmetry_2
_geom_bond_distance
S O2 2 1.4782(10)
S O2 . 1.4782(10)
S O2 3 1.4782(10)
S O2 4 1.4782(10)
S Na 5 3.0421(5)
S Na . 3.0421(5)
S Na 9 3.0421(5)
S Na 10 3.0421(5)
S Na 2 3.0421(5)
S Na 6 3.0421(5)
Mg O1 90_655 2.0804(5)
Mg O1 58_665 2.0804(5)
Mg O1 62_655 2.0804(5)
Mg O1 14_654 2.0804(5)
Mg O1 10_655 2.0804(5)
Mg O1 42 2.0804(5)
Mg Na 21_654 3.2799(3)
Mg Na 53_665 3.2799(3)
Mg Na 5_655 3.2799(3)
Mg Na 85_655 3.2799(3)
Mg Na 37 3.2799(3)
Mg Na 69_655 3.2799(3)
C O1 56_665 1.2857(5)
C O1 51_665 1.2857(5)
C O1 58_665 1.2857(5)
Na O1 84 2.3915(7)
Na O1 94 2.3915(7)
Na O1 5 2.4124(5)
Na O1 6 2.4124(5)
Na O2 2 2.4994(5)
Na O2 3 2.4994(5)
Na Mg 40_455 3.2799(3)
Na Mg 37_445 3.2799(3)
Na Na 94 3.52969(14)
Na Na 78 3.52969(14)
Na Na 89 3.52969(14)
